data_4079832
loop_
_publ_author_name
'Armstrong, David R.'
'Brammer, Elanor'
'Cadenbach, Thomas'
'Hevia, Eva'
'Kennedy, Alan R.'

_publ_section_title
;
 Co-complexation Syntheses, Structural Characterization, and DFT Studies
 of a Novel Series of Polymeric Alkali-Metal Tetraorganogallates
;
_journal_issue 2
_journal_name_full Organometallics
_journal_page_first 480
_journal_paper_doi 10.1021/om3009469
_journal_volume 32
_journal_year 2013
_chemical_formula_moiety C16H44GaLiSi4
_chemical_formula_sum 'C16 H44 Ga Li Na0 Si4'
_chemical_formula_weight 425.53
_chemical_name_systematic
; 
 ? 
;
_space_group_IT_number 14
_symmetry_cell_setting monoclinic
_symmetry_space_group_name_Hall '-P 2ybc'
_symmetry_space_group_name_H-M 'P 1 21/c 1'
_atom_sites_solution_hydrogens geom
_atom_sites_solution_primary direct
_atom_sites_solution_secondary difmap
_audit_creation_method SHELXL-97
_cell_angle_alpha 90.00
_cell_angle_beta 106.045(7)
_cell_angle_gamma 90.00
_cell_formula_units_Z 4
_cell_length_a 12.4698(8)
_cell_length_b 18.3853(11)
_cell_length_c 11.4979(7)
_cell_measurement_reflns_used 6182
_cell_measurement_temperature 123(2)
_cell_measurement_theta_max 28.7689
_cell_measurement_theta_min 3.0355
_cell_volume 2533.3(3)
_computing_cell_refinement
;
CrysAlisPro, Oxford Diffraction Ltd.,
Version 1.171.34.40 (release 27-08-2010 CrysAlis171 .NET)
(compiled Aug 27 2010,11:50:40)
;
_computing_data_collection
;
CrysAlisPro, Oxford Diffraction Ltd.,
Version 1.171.34.40 (release 27-08-2010 CrysAlis171 .NET)
(compiled Aug 27 2010,11:50:40)
;
_computing_data_reduction
;
CrysAlisPro, Oxford Diffraction Ltd.,
Version 1.171.34.40 (release 27-08-2010 CrysAlis171 .NET)
(compiled Aug 27 2010,11:50:40)
;
_computing_structure_refinement 'SHELXL-97 (Sheldrick, 1997)'
_computing_structure_solution 'SHELXS-97 (Sheldrick, 1990)'
_diffrn_ambient_temperature 123(2)
_diffrn_measured_fraction_theta_full 0.826
_diffrn_measured_fraction_theta_max 0.807
_diffrn_measurement_device_type 'Xcalibur, Eos'
_diffrn_radiation_monochromator graphite
_diffrn_radiation_source 'fine-focus sealed tube'
_diffrn_radiation_type MoK\a
_diffrn_radiation_wavelength 0.71073
_diffrn_reflns_av_R_equivalents 0.0536
_diffrn_reflns_av_sigmaI/netI 0.0763
_diffrn_reflns_limit_h_max 16
_diffrn_reflns_limit_h_min -16
_diffrn_reflns_limit_k_max 21
_diffrn_reflns_limit_k_min -23
_diffrn_reflns_limit_l_max 14
_diffrn_reflns_limit_l_min -14
_diffrn_reflns_number 13690
_diffrn_reflns_theta_full 26.00
_diffrn_reflns_theta_max 27.50
_diffrn_reflns_theta_min 3.04
_exptl_absorpt_coefficient_mu 1.272
_exptl_absorpt_correction_T_max 1.00000
_exptl_absorpt_correction_T_min 0.84168
_exptl_absorpt_correction_type multi-scan
_exptl_absorpt_process_details
;
CrysAlisPro, Oxford Diffraction Ltd.,
Version 1.171.34.40 (release 27-08-2010 CrysAlis171 .NET)
(compiled Aug 27 2010,11:50:40)
Empirical absorption correction using spherical harmonics,
 implemented in SCALE3 ABSPACK scaling algorithm.
;
_exptl_crystal_colour colourless
_exptl_crystal_density_diffrn 1.116
_exptl_crystal_density_method 'not measured'
_exptl_crystal_description 'cut needle'
_exptl_crystal_F_000 920
_exptl_crystal_size_max 0.40
_exptl_crystal_size_mid 0.15
_exptl_crystal_size_min 0.15
_refine_diff_density_max 0.678
_refine_diff_density_min -0.368
_refine_diff_density_rms 0.076
_refine_ls_extinction_method none
_refine_ls_goodness_of_fit_ref 0.953
_refine_ls_hydrogen_treatment mixed
_refine_ls_matrix_type full
_refine_ls_number_parameters 229
_refine_ls_number_reflns 4695
_refine_ls_number_restraints 0
_refine_ls_restrained_S_all 0.953
_refine_ls_R_factor_all 0.0688
_refine_ls_R_factor_gt 0.0398
_refine_ls_shift/su_max 0.001
_refine_ls_shift/su_mean 0.000
_refine_ls_structure_factor_coef Fsqd
_refine_ls_weighting_details 'calc w=1/[\s^2^(Fo^2^)+(0.0413P)^2^+0.0000P] where P=(Fo^2^+2Fc^2^)/3'
_refine_ls_weighting_scheme calc
_refine_ls_wR_factor_gt 0.0819
_refine_ls_wR_factor_ref 0.0874
_reflns_number_gt 3242
_reflns_number_total 4695
_reflns_threshold_expression >2sigma(I)
_cod_data_source_file om3009469_si_002.cif
_cod_data_source_block 1
_cod_depositor_comments
;
The following automatic conversions were performed:

'_symmetry_cell_setting' value 'Monoclinic' changed to 'monoclinic'
according to /home/saulius/struct/CIF-dictionaries/cif_core.dic
dictionary named 'cif_core.dic' version 2.4.2 from 2011-04-26.

Automatic conversion script
Id: cif_fix_values 1891 2012-01-12 08:04:46Z andrius 
;
_cod_original_sg_symbol_H-M P2(1)/c
_cod_database_code 4079832

loop_
_symmetry_equiv_pos_as_xyz
'x, y, z'
'-x, y+1/2, -z+1/2'
'-x, -y, -z'
'x, -y-1/2, z-1/2'

loop_
_atom_site_label
_atom_site_type_symbol
_atom_site_fract_x
_atom_site_fract_y
_atom_site_fract_z
_atom_site_U_iso_or_equiv
_atom_site_adp_type
_atom_site_occupancy
_atom_site_symmetry_multiplicity
_atom_site_calc_flag
_atom_site_refinement_flags
Ga1 Ga 0.25588(3) 0.253461(16) 0.98274(3) 0.01276(10) Uani 1 1 d .
Li1 Li 0.2560(4) 0.2518(3) 0.7325(4) 0.0187(10) Uani 1 1 d .
Si1 Si -0.02224(7) 0.28436(5) 0.85678(8) 0.0199(2) Uani 1 1 d .
Si2 Si 0.29185(8) 0.43477(4) 1.03961(8) 0.0214(2) Uani 1 1 d .
Si3 Si 0.22061(8) 0.07093(4) 1.00346(8) 0.0215(2) Uani 1 1 d .
Si4 Si 0.53533(7) 0.23023(5) 1.02233(8) 0.0214(2) Uani 1 1 d .
C1 C 0.1210(2) 0.27333(17) 0.8382(3) 0.0163(6) Uani 1 1 d .
H1A H 0.111(3) 0.2376(14) 0.781(3) 0.020 Uiso 1 1 d .
H1B H 0.140(2) 0.3165(16) 0.802(3) 0.020 Uiso 1 1 d .
C2 C -0.0245(3) 0.31685(19) 1.0094(3) 0.0311(8) Uani 1 1 d .
H2A H 0.0145 0.2817 1.0707 0.047 Uiso 1 1 calc R
H2B H -0.1019 0.3217 1.0123 0.047 Uiso 1 1 calc R
H2C H 0.0129 0.3642 1.0256 0.047 Uiso 1 1 calc R
C3 C -0.1018(3) 0.35038(19) 0.7403(3) 0.0384(9) Uani 1 1 d .
H3A H -0.1092 0.3308 0.6592 0.058 Uiso 1 1 calc R
H3B H -0.0618 0.3968 0.7494 0.058 Uiso 1 1 calc R
H3C H -0.1762 0.3580 0.7513 0.058 Uiso 1 1 calc R
C4 C -0.0981(3) 0.19580(18) 0.8329(3) 0.0353(9) Uani 1 1 d .
H4A H -0.0587 0.1608 0.8942 0.053 Uiso 1 1 calc R
H4B H -0.1016 0.1771 0.7521 0.053 Uiso 1 1 calc R
H4C H -0.1740 0.2029 0.8397 0.053 Uiso 1 1 calc R
C5 C 0.2820(3) 0.34050(16) 1.0978(3) 0.0158(7) Uani 1 1 d .
H5A H 0.232(3) 0.3442(15) 1.135(3) 0.019 Uiso 1 1 d .
H5B H 0.344(2) 0.3324(14) 1.153(3) 0.019 Uiso 1 1 d .
C6 C 0.3585(3) 0.43852(17) 0.9123(3) 0.0302(8) Uani 1 1 d .
H6A H 0.3674 0.4894 0.8913 0.045 Uiso 1 1 calc R
H6B H 0.3110 0.4132 0.8417 0.045 Uiso 1 1 calc R
H6C H 0.4318 0.4150 0.9373 0.045 Uiso 1 1 calc R
C7 C 0.3751(3) 0.49242(17) 1.1666(3) 0.0396(10) Uani 1 1 d .
H7A H 0.3385 0.4935 1.2318 0.059 Uiso 1 1 calc R
H7B H 0.3802 0.5420 1.1372 0.059 Uiso 1 1 calc R
H7C H 0.4502 0.4720 1.1972 0.059 Uiso 1 1 calc R
C8 C 0.1511(3) 0.47720(18) 0.9808(4) 0.0425(10) Uani 1 1 d .
H8A H 0.1147 0.4801 1.0461 0.064 Uiso 1 1 calc R
H8B H 0.1055 0.4475 0.9147 0.064 Uiso 1 1 calc R
H8C H 0.1592 0.5262 0.9508 0.064 Uiso 1 1 calc R
C9 C 0.2294(3) 0.16282(15) 1.0749(3) 0.0178(7) Uani 1 1 d .
H9A H 0.279(3) 0.1560(15) 1.150(3) 0.021 Uiso 1 1 d .
H9B H 0.160(3) 0.1711(14) 1.090(3) 0.021 Uiso 1 1 d .
C10 C 0.1565(3) 0.00521(18) 1.0882(3) 0.0437(11) Uani 1 1 d .
H10A H 0.2050 -0.0002 1.1709 0.066 Uiso 1 1 calc R
H10B H 0.1475 -0.0421 1.0474 0.066 Uiso 1 1 calc R
H10C H 0.0833 0.0234 1.0910 0.066 Uiso 1 1 calc R
C11 C 0.3619(3) 0.03578(17) 1.0070(3) 0.0403(10) Uani 1 1 d .
H11A H 0.3996 0.0708 0.9674 0.060 Uiso 1 1 calc R
H11B H 0.3544 -0.0109 0.9642 0.060 Uiso 1 1 calc R
H11C H 0.4060 0.0289 1.0912 0.060 Uiso 1 1 calc R
C12 C 0.1362(3) 0.07011(16) 0.8421(3) 0.0275(8) Uani 1 1 d .
H12A H 0.1700 0.1029 0.7951 0.041 Uiso 1 1 calc R
H12B H 0.0601 0.0863 0.8365 0.041 Uiso 1 1 calc R
H12C H 0.1340 0.0206 0.8099 0.041 Uiso 1 1 calc R
C13 C 0.3910(2) 0.23885(16) 0.9177(3) 0.0145(6) Uani 1 1 d .
H13A H 0.383(2) 0.1960(16) 0.875(2) 0.017 Uiso 1 1 d .
H13B H 0.401(2) 0.2790(15) 0.863(2) 0.017 Uiso 1 1 d .
C14 C 0.6030(3) 0.32083(19) 1.0596(3) 0.043 Uani 1 1 d .
H14A H 0.5589 0.3508 1.0999 0.064 Uiso 1 1 calc R
H14B H 0.6073 0.3449 0.9850 0.064 Uiso 1 1 calc R
H14C H 0.6784 0.3145 1.1136 0.064 Uiso 1 1 calc R
C15 C 0.5394(3) 0.18549(18) 1.1690(3) 0.0289(8) Uani 1 1 d .
H15A H 0.4995 0.2156 1.2136 0.043 Uiso 1 1 calc R
H15B H 0.6172 0.1797 1.2170 0.043 Uiso 1 1 calc R
H15C H 0.5038 0.1376 1.1534 0.043 Uiso 1 1 calc R
C16 C 0.6224(3) 0.1757(2) 0.9450(3) 0.0408(10) Uani 1 1 d .
H16A H 0.6289 0.2018 0.8730 0.061 Uiso 1 1 calc R
H16B H 0.5870 0.1284 0.9211 0.061 Uiso 1 1 calc R
H16C H 0.6969 0.1684 1.0006 0.061 Uiso 1 1 calc R

loop_
_atom_site_aniso_label
_atom_site_aniso_U_11
_atom_site_aniso_U_22
_atom_site_aniso_U_33
_atom_site_aniso_U_23
_atom_site_aniso_U_13
_atom_site_aniso_U_12
Ga1 0.01390(16) 0.01270(17) 0.01198(16) 0.00045(14) 0.00408(11) 0.00032(14)
Li1 0.029(3) 0.016(2) 0.010(2) 0.000(2) 0.0033(19) 0.002(2)
Si1 0.0146(4) 0.0246(5) 0.0202(5) 0.0030(4) 0.0043(4) 0.0019(4)
Si2 0.0301(5) 0.0142(4) 0.0216(5) -0.0011(4) 0.0101(4) -0.0035(4)
Si3 0.0298(5) 0.0130(4) 0.0218(5) 0.0008(4) 0.0070(4) -0.0024(4)
Si4 0.0144(4) 0.0303(5) 0.0194(5) 0.0054(4) 0.0043(3) 0.0029(4)
C1 0.0185(15) 0.0163(15) 0.0130(15) 0.0005(12) 0.0026(13) -0.0032(13)
C2 0.0223(19) 0.042(2) 0.033(2) -0.0012(16) 0.0135(16) 0.0026(16)
C3 0.0253(19) 0.050(2) 0.037(2) 0.0122(18) 0.0028(17) 0.0121(18)
C4 0.0204(19) 0.044(2) 0.044(2) -0.0042(18) 0.0119(17) -0.0064(17)
C5 0.0194(17) 0.0150(16) 0.0138(15) -0.0005(13) 0.0061(13) -0.0010(13)
C6 0.040(2) 0.0237(18) 0.0282(19) 0.0028(15) 0.0116(17) -0.0027(16)
C7 0.066(3) 0.0272(19) 0.031(2) -0.0086(16) 0.023(2) -0.0205(19)
C8 0.044(2) 0.0201(19) 0.067(3) 0.0120(19) 0.023(2) 0.0095(17)
C9 0.0189(17) 0.0162(16) 0.0173(16) 0.0024(13) 0.0035(14) -0.0009(13)
C10 0.070(3) 0.031(2) 0.030(2) 0.0025(16) 0.012(2) -0.020(2)
C11 0.048(2) 0.0221(19) 0.047(2) -0.0084(17) 0.0065(19) 0.0062(18)
C12 0.040(2) 0.0192(17) 0.0230(18) -0.0014(14) 0.0083(15) -0.0023(15)
C13 0.0146(14) 0.0176(16) 0.0120(14) -0.0017(12) 0.0049(12) 0.0004(13)
C14 0.026 0.049 0.045 0.016 -0.004 -0.010
C15 0.0255(19) 0.038(2) 0.0205(18) 0.0047(15) 0.0022(15) 0.0021(16)
C16 0.027(2) 0.065(3) 0.033(2) 0.0120(19) 0.0134(17) 0.0222(19)

loop_
_atom_type_symbol
_atom_type_description
_atom_type_scat_dispersion_real
_atom_type_scat_dispersion_imag
_atom_type_scat_source
Ga Ga 0.2307 1.6083 'International Tables Vol C Tables 4.2.6.8 and 6.1.1.4'
Li Li -0.0003 0.0001 'International Tables Vol C Tables 4.2.6.8 and 6.1.1.4'
Si Si 0.0817 0.0704 'International Tables Vol C Tables 4.2.6.8 and 6.1.1.4'
C C 0.0033 0.0016 'International Tables Vol C Tables 4.2.6.8 and 6.1.1.4'
H H 0.0000 0.0000 'International Tables Vol C Tables 4.2.6.8 and 6.1.1.4'
Na Na 0.0362 0.0249 'International Tables Vol C Tables 4.2.6.8 and 6.1.1.4'

loop_
_geom_angle_atom_site_label_1
_geom_angle_atom_site_label_2
_geom_angle_atom_site_label_3
_geom_angle
_geom_angle_site_symmetry_1
_geom_angle_site_symmetry_3
C13 Ga1 C5 109.87(13) . .
C13 Ga1 C1 107.62(12) . .
C5 Ga1 C1 109.54(13) . .
C13 Ga1 C9 110.44(13) . .
C5 Ga1 C9 108.77(12) . .
C1 Ga1 C9 110.59(13) . .
C13 Ga1 Li1 126.11(13) . 4_566
C5 Ga1 Li1 54.80(13) . 4_566
C1 Ga1 Li1 126.27(13) . 4_566
C9 Ga1 Li1 53.97(13) . 4_566
C13 Ga1 Li1 53.42(13) . .
C5 Ga1 Li1 127.68(13) . .
C1 Ga1 Li1 54.31(13) . .
C9 Ga1 Li1 123.55(13) . .
Li1 Ga1 Li1 177.462(13) 4_566 .
C13 Li1 C9 133.2(3) . 4_565
C13 Li1 C1 89.13(19) . .
C9 Li1 C1 108.4(2) 4_565 .
C13 Li1 C5 109.1(2) . 4_565
C9 Li1 C5 89.40(19) 4_565 4_565
C1 Li1 C5 134.3(2) . 4_565
C13 Li1 Ga1 135.2(2) . 4_565
C9 Li1 Ga1 44.82(11) 4_565 4_565
C1 Li1 Ga1 135.7(2) . 4_565
C5 Li1 Ga1 44.58(11) 4_565 4_565
C13 Li1 Ga1 44.61(11) . .
C9 Li1 Ga1 136.5(2) 4_565 .
C1 Li1 Ga1 44.59(11) . .
C5 Li1 Ga1 134.1(2) 4_565 .
Ga1 Li1 Ga1 178.68(19) 4_565 .
C13 Li1 H1A 102.0(8) . .
C9 Li1 H1A 110.3(8) 4_565 .
C1 Li1 H1A 22.5(8) . .
C5 Li1 H1A 112.0(8) 4_565 .
Ga1 Li1 H1A 120.6(8) 4_565 .
Ga1 Li1 H1A 59.1(8) . .
C13 Li1 H1B 95.9(8) . .
C9 Li1 H1B 87.3(8) 4_565 .
C1 Li1 H1B 23.8(8) . .
C5 Li1 H1B 148.1(8) 4_565 .
Ga1 Li1 H1B 124.6(8) 4_565 .
Ga1 Li1 H1B 56.3(8) . .
H1A Li1 H1B 41.3(9) . .
C13 Li1 H13A 23.2(7) . .
C9 Li1 H13A 143.8(8) 4_565 .
C1 Li1 H13A 99.5(8) . .
C5 Li1 H13A 87.2(8) 4_565 .
Ga1 Li1 H13A 122.0(8) 4_565 .
Ga1 Li1 H13A 57.2(8) . .
H1A Li1 H13A 104.4(11) . .
H1B Li1 H13A 113.3(11) . .
C13 Li1 H13B 25.3(8) . .
C9 Li1 H13B 107.9(8) 4_565 .
C1 Li1 H13B 100.9(8) . .
C5 Li1 H13B 113.4(8) 4_565 .
Ga1 Li1 H13B 119.6(8) 4_565 .
Ga1 Li1 H13B 60.8(8) . .
H1A Li1 H13B 119.6(12) . .
H1B Li1 H13B 97.7(11) . .
H13A Li1 H13B 42.7(10) . .
C2 Si1 C4 106.27(16) . .
C2 Si1 C1 114.00(14) . .
C4 Si1 C1 110.53(15) . .
C2 Si1 C3 108.84(16) . .
C4 Si1 C3 108.22(16) . .
C1 Si1 C3 108.81(15) . .
C8 Si2 C7 108.01(17) . .
C8 Si2 C6 106.08(17) . .
C7 Si2 C6 108.61(17) . .
C8 Si2 C5 111.58(16) . .
C7 Si2 C5 108.82(14) . .
C6 Si2 C5 113.56(14) . .
C12 Si3 C10 108.01(16) . .
C12 Si3 C11 106.80(16) . .
C10 Si3 C11 107.63(18) . .
C12 Si3 C9 113.17(14) . .
C10 Si3 C9 109.74(16) . .
C11 Si3 C9 111.28(15) . .
C14 Si4 C15 106.79(16) . .
C14 Si4 C16 107.61(19) . .
C15 Si4 C16 108.56(16) . .
C14 Si4 C13 111.45(15) . .
C15 Si4 C13 113.52(14) . .
C16 Si4 C13 108.70(15) . .
Si1 C1 Ga1 121.61(16) . .
Si1 C1 Li1 156.3(2) . .
Ga1 C1 Li1 81.09(16) . .
Si1 C1 H1A 102.5(19) . .
Ga1 C1 H1A 112.1(18) . .
Li1 C1 H1A 58.9(19) . .
Si1 C1 H1B 108.6(17) . .
Ga1 C1 H1B 104.6(17) . .
Li1 C1 H1B 67.7(17) . .
H1A C1 H1B 107(2) . .
Si1 C2 H2A 109.5 . .
Si1 C2 H2B 109.5 . .
H2A C2 H2B 109.5 . .
Si1 C2 H2C 109.5 . .
H2A C2 H2C 109.5 . .
H2B C2 H2C 109.5 . .
Si1 C3 H3A 109.5 . .
Si1 C3 H3B 109.5 . .
H3A C3 H3B 109.5 . .
Si1 C3 H3C 109.5 . .
H3A C3 H3C 109.5 . .
H3B C3 H3C 109.5 . .
Si1 C4 H4A 109.5 . .
Si1 C4 H4B 109.5 . .
H4A C4 H4B 109.5 . .
Si1 C4 H4C 109.5 . .
H4A C4 H4C 109.5 . .
H4B C4 H4C 109.5 . .
Si2 C5 Ga1 120.50(15) . .
Si2 C5 Li1 157.8(2) . 4_566
Ga1 C5 Li1 80.62(15) . 4_566
Si2 C5 H5A 103.6(19) . .
Ga1 C5 H5A 112(2) . .
Li1 C5 H5A 58.5(19) 4_566 .
Si2 C5 H5B 106.6(18) . .
Ga1 C5 H5B 106.7(19) . .
Li1 C5 H5B 70.0(19) 4_566 .
H5A C5 H5B 106(3) . .
Si2 C6 H6A 109.5 . .
Si2 C6 H6B 109.5 . .
H6A C6 H6B 109.5 . .
Si2 C6 H6C 109.5 . .
H6A C6 H6C 109.5 . .
H6B C6 H6C 109.5 . .
Si2 C7 H7A 109.5 . .
Si2 C7 H7B 109.5 . .
H7A C7 H7B 109.5 . .
Si2 C7 H7C 109.5 . .
H7A C7 H7C 109.5 . .
H7B C7 H7C 109.5 . .
Si2 C8 H8A 109.5 . .
Si2 C8 H8B 109.5 . .
H8A C8 H8B 109.5 . .
Si2 C8 H8C 109.5 . .
H8A C8 H8C 109.5 . .
H8B C8 H8C 109.5 . .
Si3 C9 Ga1 120.43(16) . .
Si3 C9 Li1 157.1(2) . 4_566
Ga1 C9 Li1 81.21(15) . 4_566
Si3 C9 H9A 103.5(17) . .
Ga1 C9 H9A 115.8(18) . .
Li1 C9 H9A 56.7(17) 4_566 .
Si3 C9 H9B 106.4(17) . .
Ga1 C9 H9B 104.4(17) . .
Li1 C9 H9B 72.0(18) 4_566 .
H9A C9 H9B 105(3) . .
Si3 C10 H10A 109.5 . .
Si3 C10 H10B 109.5 . .
H10A C10 H10B 109.5 . .
Si3 C10 H10C 109.5 . .
H10A C10 H10C 109.5 . .
H10B C10 H10C 109.5 . .
Si3 C11 H11A 109.5 . .
Si3 C11 H11B 109.5 . .
H11A C11 H11B 109.5 . .
Si3 C11 H11C 109.5 . .
H11A C11 H11C 109.5 . .
H11B C11 H11C 109.5 . .
Si3 C12 H12A 109.5 . .
Si3 C12 H12B 109.5 . .
H12A C12 H12B 109.5 . .
Si3 C12 H12C 109.5 . .
H12A C12 H12C 109.5 . .
H12B C12 H12C 109.5 . .
Si4 C13 Ga1 121.31(15) . .
Si4 C13 Li1 156.5(2) . .
Ga1 C13 Li1 81.97(16) . .
Si4 C13 H13A 102.6(17) . .
Ga1 C13 H13A 109.2(18) . .
Li1 C13 H13A 69.5(17) . .
Si4 C13 H13B 101.8(16) . .
Ga1 C13 H13B 112.9(17) . .
Li1 C13 H13B 62.1(16) . .
H13A C13 H13B 108(2) . .
Si4 C14 H14A 109.5 . .
Si4 C14 H14B 109.5 . .
H14A C14 H14B 109.5 . .
Si4 C14 H14C 109.5 . .
H14A C14 H14C 109.5 . .
H14B C14 H14C 109.5 . .
Si4 C15 H15A 109.5 . .
Si4 C15 H15B 109.5 . .
H15A C15 H15B 109.5 . .
Si4 C15 H15C 109.5 . .
H15A C15 H15C 109.5 . .
H15B C15 H15C 109.5 . .
Si4 C16 H16A 109.5 . .
Si4 C16 H16B 109.5 . .
H16A C16 H16B 109.5 . .
Si4 C16 H16C 109.5 . .
H16A C16 H16C 109.5 . .
H16B C16 H16C 109.5 . .

loop_
_geom_bond_atom_site_label_1
_geom_bond_atom_site_label_2
_geom_bond_distance
_geom_bond_site_symmetry_2
Ga1 C13 2.041(3) .
Ga1 C5 2.044(3) .
Ga1 C1 2.045(3) .
Ga1 C9 2.050(3) .
Ga1 Li1 2.873(5) 4_566
Ga1 Li1 2.877(5) .
Li1 C13 2.333(5) .
Li1 C9 2.351(6) 4_565
Li1 C1 2.366(6) .
Li1 C5 2.380(6) 4_565
Li1 Ga1 2.873(5) 4_565
Li1 H1A 2.05(3) .
Li1 H1B 2.19(3) .
Li1 H13A 2.19(3) .
Li1 H13B 2.06(3) .
Si1 C2 1.861(3) .
Si1 C4 1.865(3) .
Si1 C1 1.868(3) .
Si1 C3 1.876(3) .
Si2 C8 1.868(4) .
Si2 C7 1.869(3) .
Si2 C6 1.873(3) .
Si2 C5 1.874(3) .
Si3 C12 1.863(3) .
Si3 C10 1.866(3) .
Si3 C11 1.867(4) .
Si3 C9 1.868(3) .
Si4 C14 1.863(4) .
Si4 C15 1.864(3) .
Si4 C16 1.873(3) .
Si4 C13 1.875(3) .
C1 H1A 0.92(3) .
C1 H1B 0.95(3) .
C2 H2A 0.9800 .
C2 H2B 0.9800 .
C2 H2C 0.9800 .
C3 H3A 0.9800 .
C3 H3B 0.9800 .
C3 H3C 0.9800 .
C4 H4A 0.9800 .
C4 H4B 0.9800 .
C4 H4C 0.9800 .
C5 Li1 2.380(6) 4_566
C5 H5A 0.85(3) .
C5 H5B 0.87(3) .
C6 H6A 0.9800 .
C6 H6B 0.9800 .
C6 H6C 0.9800 .
C7 H7A 0.9800 .
C7 H7B 0.9800 .
C7 H7C 0.9800 .
C8 H8A 0.9800 .
C8 H8B 0.9800 .
C8 H8C 0.9800 .
C9 Li1 2.351(6) 4_566
C9 H9A 0.93(3) .
C9 H9B 0.94(3) .
C10 H10A 0.9800 .
C10 H10B 0.9800 .
C10 H10C 0.9800 .
C11 H11A 0.9800 .
C11 H11B 0.9800 .
C11 H11C 0.9800 .
C12 H12A 0.9800 .
C12 H12B 0.9800 .
C12 H12C 0.9800 .
C13 H13A 0.92(3) .
C13 H13B 1.00(3) .
C14 H14A 0.9800 .
C14 H14B 0.9800 .
C14 H14C 0.9800 .
C15 H15A 0.9800 .
C15 H15B 0.9800 .
C15 H15C 0.9800 .
C16 H16A 0.9800 .
C16 H16B 0.9800 .
C16 H16C 0.9800 .

loop_
_geom_torsion_atom_site_label_1
_geom_torsion_atom_site_label_2
_geom_torsion_atom_site_label_3
_geom_torsion_atom_site_label_4
_geom_torsion
_geom_torsion_site_symmetry_1
_geom_torsion_site_symmetry_4
C5 Ga1 Li1 C13 87.79(19) . .
C1 Ga1 Li1 C13 175.8(2) . .
C9 Ga1 Li1 C13 -91.70(18) . .
Li1 Ga1 Li1 C13 -80(5) 4_566 .
C13 Ga1 Li1 C9 -110.3(4) . 4_565
C5 Ga1 Li1 C9 -22.5(4) . 4_565
C1 Ga1 Li1 C9 65.5(3) . 4_565
C9 Ga1 Li1 C9 158.0(3) . 4_565
Li1 Ga1 Li1 C9 170(4) 4_566 4_565
C13 Ga1 Li1 C1 -175.8(2) . .
C5 Ga1 Li1 C1 -88.0(2) . .
C9 Ga1 Li1 C1 92.48(18) . .
Li1 Ga1 Li1 C1 104(5) 4_566 .
C13 Ga1 Li1 C5 70.5(3) . 4_565
C5 Ga1 Li1 C5 158.3(3) . 4_565
C1 Ga1 Li1 C5 -113.7(3) . 4_565
C9 Ga1 Li1 C5 -21.2(4) . 4_565
Li1 Ga1 Li1 C5 -10(5) 4_566 4_565
C13 Ga1 Li1 Ga1 83(9) . 4_565
C5 Ga1 Li1 Ga1 171(9) . 4_565
C1 Ga1 Li1 Ga1 -101(9) . 4_565
C9 Ga1 Li1 Ga1 -9(9) . 4_565
Li1 Ga1 Li1 Ga1 3(13) 4_566 4_565
C2 Si1 C1 Ga1 26.0(2) . .
C4 Si1 C1 Ga1 -93.6(2) . .
C3 Si1 C1 Ga1 147.69(18) . .
C2 Si1 C1 Li1 -172.1(5) . .
C4 Si1 C1 Li1 68.3(5) . .
C3 Si1 C1 Li1 -50.4(5) . .
C13 Ga1 C1 Si1 176.27(17) . .
C5 Ga1 C1 Si1 -64.3(2) . .
C9 Ga1 C1 Si1 55.6(2) . .
Li1 Ga1 C1 Si1 -4.2(3) 4_566 .
Li1 Ga1 C1 Si1 172.7(3) . .
C13 Ga1 C1 Li1 3.52(17) . .
C5 Ga1 C1 Li1 122.94(16) . .
C9 Ga1 C1 Li1 -117.20(16) . .
Li1 Ga1 C1 Li1 -176.95(6) 4_566 .
C13 Li1 C1 Si1 -167.4(5) . .
C9 Li1 C1 Si1 56.9(6) 4_565 .
C5 Li1 C1 Si1 -51.1(7) 4_565 .
Ga1 Li1 C1 Si1 13.7(7) 4_565 .
Ga1 Li1 C1 Si1 -164.5(6) . .
C13 Li1 C1 Ga1 -2.94(14) . .
C9 Li1 C1 Ga1 -138.7(2) 4_565 .
C5 Li1 C1 Ga1 113.3(3) 4_565 .
Ga1 Li1 C1 Ga1 178.2(3) 4_565 .
C8 Si2 C5 Ga1 85.7(2) . .
C7 Si2 C5 Ga1 -155.2(2) . .
C6 Si2 C5 Ga1 -34.1(3) . .
C8 Si2 C5 Li1 -75.0(6) . 4_566
C7 Si2 C5 Li1 44.1(6) . 4_566
C6 Si2 C5 Li1 165.2(5) . 4_566
C13 Ga1 C5 Si2 66.5(2) . .
C1 Ga1 C5 Si2 -51.5(2) . .
C9 Ga1 C5 Si2 -172.53(17) . .
Li1 Ga1 C5 Si2 -172.7(3) 4_566 .
Li1 Ga1 C5 Si2 7.9(3) . .
C13 Ga1 C5 Li1 -120.79(16) . 4_566
C1 Ga1 C5 Li1 121.19(16) . 4_566
C9 Ga1 C5 Li1 0.2(2) . 4_566
Li1 Ga1 C5 Li1 -179.3(2) . 4_566
C12 Si3 C9 Ga1 -43.0(2) . .
C10 Si3 C9 Ga1 -163.70(19) . .
C11 Si3 C9 Ga1 77.3(2) . .
C12 Si3 C9 Li1 157.8(6) . 4_566
C10 Si3 C9 Li1 37.1(6) . 4_566
C11 Si3 C9 Li1 -82.0(6) . 4_566
C13 Ga1 C9 Si3 -51.5(2) . .
C5 Ga1 C9 Si3 -172.19(17) . .
C1 Ga1 C9 Si3 67.5(2) . .
Li1 Ga1 C9 Si3 -172.0(3) 4_566 .
Li1 Ga1 C9 Si3 7.4(3) . .
C13 Ga1 C9 Li1 120.43(17) . 4_566
C5 Ga1 C9 Li1 -0.2(2) . 4_566
C1 Ga1 C9 Li1 -120.54(17) . 4_566
Li1 Ga1 C9 Li1 179.4(2) . 4_566
C14 Si4 C13 Ga1 -88.2(2) . .
C15 Si4 C13 Ga1 32.4(2) . .
C16 Si4 C13 Ga1 153.33(18) . .
C14 Si4 C13 Li1 82.3(5) . .
C15 Si4 C13 Li1 -157.0(5) . .
C16 Si4 C13 Li1 -36.1(5) . .
C5 Ga1 C13 Si4 53.4(2) . .
C1 Ga1 C13 Si4 172.64(16) . .
C9 Ga1 C13 Si4 -66.5(2) . .
Li1 Ga1 C13 Si4 -6.9(3) 4_566 .
Li1 Ga1 C13 Si4 176.2(3) . .
C5 Ga1 C13 Li1 -122.77(16) . .
C1 Ga1 C13 Li1 -3.56(18) . .
C9 Ga1 C13 Li1 117.25(16) . .
Li1 Ga1 C13 Li1 176.91(5) 4_566 .
C9 Li1 C13 Si4 -54.2(7) 4_565 .
C1 Li1 C13 Si4 -168.9(4) . .
C5 Li1 C13 Si4 53.9(6) 4_565 .
Ga1 Li1 C13 Si4 10.0(7) 4_565 .
Ga1 Li1 C13 Si4 -171.9(5) . .
C9 Li1 C13 Ga1 117.7(3) 4_565 .
C1 Li1 C13 Ga1 2.93(14) . .
C5 Li1 C13 Ga1 -134.3(2) 4_565 .
Ga1 Li1 C13 Ga1 -178.1(3) 4_565 .
